data_7035315
loop_
_publ_author_name
'San Nacianceno, Virginia'
'Azpeitia, Susan'
'Ibarlucea, Lourdes'
'Mendicute-Fierro, Claudio'
'Rodr\'iguez-Di\'eguez, Antonio'
'Seco, Jos\'e M'
'San Sebastian, Eider'
'Garralda, Mar\'ia A'

_publ_section_title
;
 Stereoselective formation and catalytic activity of
 hydrido(acylphosphane)(chlorido)(pyrazole)rhodium(iii) complexes.
 Experimental and DFT studies.
;
_journal_issue 29
_journal_name_full 'Dalton transactions (Cambridge, England : 2003)'
_journal_page_first 13141
_journal_page_last 13155
_journal_paper_doi 10.1039/c5dt01705j
_journal_volume 44
_journal_year 2015
_chemical_formula_sum 'C26 H24 Cl4 N4 O P Rh'
_chemical_formula_weight 684.17
_chemical_name_systematic
;
 ?
;
_space_group_crystal_system monoclinic
_space_group_IT_number 15
_space_group_name_Hall '-C 2yc'
_space_group_name_H-M_alt 'C 1 2/c 1'
_symmetry_space_group_name_Hall '-C 2yc'
_symmetry_space_group_name_H-M 'C 1 2/c 1'
_atom_sites_solution_hydrogens mixed
_audit_creation_method SHELXL-2014
_audit_update_record
;
2015-05-06 deposited with the CCDC.
2015-06-02 downloaded from the CCDC.
;
_cell_angle_alpha 90
_cell_angle_beta 94.3310(10)
_cell_angle_gamma 90
_cell_formula_units_Z 8
_cell_length_a 17.0245(2)
_cell_length_b 11.2585(2)
_cell_length_c 28.3044(4)
_cell_measurement_reflns_used 10267
_cell_measurement_temperature 100(2)
_cell_measurement_theta_max 28.3157
_cell_measurement_theta_min 2.1604
_cell_volume 5409.62(14)
_computing_cell_refinement CrysAlisPro
_computing_data_collection CrysAlisPro
_computing_data_reduction CrysAlisPro
_computing_molecular_graphics 'SHELXL-2014 (Sheldrick, 2014)'
_computing_structure_refinement 'SHELXL-2014 (Sheldrick, 2014)'
_computing_structure_solution 'SHELXL-97 (Sheldrick, 1990)'
_diffrn_ambient_temperature 100(2)
_diffrn_measured_fraction_theta_full 1.000
_diffrn_measured_fraction_theta_max 0.908
_diffrn_measurement_device_type 'SuperNova, Eos'
_diffrn_measurement_method '\w scans'
_diffrn_radiation_type MoK\a
_diffrn_radiation_wavelength 0.71073
_diffrn_reflns_av_R_equivalents 0.0353
_diffrn_reflns_av_unetI/netI 0.0374
_diffrn_reflns_laue_measured_fraction_full 1.000
_diffrn_reflns_laue_measured_fraction_max 0.908
_diffrn_reflns_limit_h_max 22
_diffrn_reflns_limit_h_min -22
_diffrn_reflns_limit_k_max 14
_diffrn_reflns_limit_k_min -14
_diffrn_reflns_limit_l_max 36
_diffrn_reflns_limit_l_min -36
_diffrn_reflns_number 21062
_diffrn_reflns_point_group_measured_fraction_full 1.000
_diffrn_reflns_point_group_measured_fraction_max 0.908
_diffrn_reflns_theta_full 25.000
_diffrn_reflns_theta_max 28.378
_diffrn_reflns_theta_min 2.171
_exptl_absorpt_coefficient_mu 1.115
_exptl_absorpt_correction_T_max 1.00000
_exptl_absorpt_correction_T_min 0.94386
_exptl_absorpt_correction_type multi-scan
_exptl_absorpt_process_details 'SCALE3 ABSPACK'
_exptl_crystal_density_diffrn 1.680
_exptl_crystal_description prismatic
_exptl_crystal_F_000 2752
_exptl_crystal_size_max 0.686
_exptl_crystal_size_mid 0.485
_exptl_crystal_size_min 0.311
_platon_squeeze_details
;
;
_refine_diff_density_max 0.483
_refine_diff_density_min -0.376
_refine_diff_density_rms 0.077
_refine_ls_extinction_method none
_refine_ls_goodness_of_fit_ref 1.067
_refine_ls_hydrogen_treatment constr
_refine_ls_matrix_type full
_refine_ls_number_parameters 307
_refine_ls_number_reflns 6152
_refine_ls_number_restraints 0
_refine_ls_restrained_S_all 1.067
_refine_ls_R_factor_all 0.0338
_refine_ls_R_factor_gt 0.0285
_refine_ls_shift/su_max 0.001
_refine_ls_shift/su_mean 0.000
_refine_ls_structure_factor_coef Fsqd
_refine_ls_weighting_details 'w=1/[\s^2^(Fo^2^)+(0.0214P)^2^+6.6878P] where P=(Fo^2^+2Fc^2^)/3'
_refine_ls_weighting_scheme calc
_refine_ls_wR_factor_gt 0.0625
_refine_ls_wR_factor_ref 0.0648
_reflns_Friedel_coverage 0.000
_reflns_number_gt 5388
_reflns_number_total 6152
_reflns_threshold_expression 'I > 2\s(I)'
_cod_data_source_file c5dt01705j13.cif
_cod_data_source_block 2Hpz
_cod_depositor_comments 'Adding full bibliography for 7035314--7035316.cif.'
_cod_database_code 7035315
_shelx_space_group_comment
;
The symmetry employed for this shelxl refinement is uniquely defined
by the following loop, which should always be used as a source of
symmetry information in preference to the above space-group names.
They are only intended as comments.
;
_shelxl_version_number 2014-3

loop_
_space_group_symop_operation_xyz
'x, y, z'
'-x, y, -z+1/2'
'x+1/2, y+1/2, z'
'-x+1/2, y+1/2, -z+1/2'
'-x, -y, -z'
'x, -y, z-1/2'
'-x+1/2, -y+1/2, -z'
'x+1/2, -y+1/2, z-1/2'

loop_
_atom_site_label
_atom_site_type_symbol
_atom_site_fract_x
_atom_site_fract_y
_atom_site_fract_z
_atom_site_U_iso_or_equiv
_atom_site_adp_type
_atom_site_occupancy
_atom_site_site_symmetry_order
_atom_site_calc_flag
_atom_site_refinement_flags_posn
_atom_site_refinement_flags_adp
Rh1 Rh 0.10650(2) 0.18140(2) 0.14556(2) 0.01135(5) Uani 1 1 d . .
Cl1 Cl 0.09258(3) 0.29795(5) 0.22168(2) 0.01608(11) Uani 1 1 d . .
Cl2 Cl 0.23952(3) 0.23890(5) 0.14312(2) 0.01830(12) Uani 1 1 d . .
C1 C 0.11868(13) 0.0924(2) 0.08572(8) 0.0157(5) Uani 1 1 d . .
C2 C 0.12859(12) 0.1662(2) 0.04182(7) 0.0140(4) Uani 1 1 d . .
C3 C 0.15658(13) 0.1166(2) 0.00121(8) 0.0185(5) Uani 1 1 d . .
H3 H 0.1680 0.0360 0.0001 0.022 Uiso 1 1 calc R U
C4 C 0.16728(14) 0.1885(2) -0.03756(8) 0.0213(5) Uani 1 1 d . .
H4 H 0.1865 0.1557 -0.0646 0.026 Uiso 1 1 calc R U
C5 C 0.14962(14) 0.3091(2) -0.03646(8) 0.0202(5) Uani 1 1 d . .
H5 H 0.1577 0.3568 -0.0625 0.024 Uiso 1 1 calc R U
C6 C 0.12000(13) 0.3582(2) 0.00346(8) 0.0158(5) Uani 1 1 d . .
H6 H 0.1074 0.4385 0.0041 0.019 Uiso 1 1 calc R U
C7 C 0.10927(12) 0.2868(2) 0.04251(7) 0.0130(4) Uani 1 1 d . .
C8 C -0.03813(13) 0.33859(19) 0.08238(8) 0.0141(4) Uani 1 1 d . .
C9 C -0.07329(13) 0.3015(2) 0.03905(8) 0.0193(5) Uani 1 1 d . .
H9 H -0.0425 0.2707 0.0162 0.023 Uiso 1 1 calc R U
C10 C -0.15434(14) 0.3103(2) 0.02969(9) 0.0248(6) Uani 1 1 d . .
H10 H -0.1774 0.2865 0.0004 0.030 Uiso 1 1 calc R U
C11 C -0.20101(14) 0.3544(2) 0.06371(9) 0.0243(5) Uani 1 1 d . .
H11 H -0.2553 0.3597 0.0574 0.029 Uiso 1 1 calc R U
C12 C -0.16622(14) 0.3904(2) 0.10722(9) 0.0250(6) Uani 1 1 d . .
H12 H -0.1974 0.4199 0.1301 0.030 Uiso 1 1 calc R U
C13 C -0.08541(14) 0.3829(2) 0.11680(8) 0.0213(5) Uani 1 1 d . .
H13 H -0.0625 0.4072 0.1461 0.026 Uiso 1 1 calc R U
C14 C 0.09414(13) 0.48472(19) 0.10929(8) 0.0141(4) Uani 1 1 d . .
C15 C 0.05349(14) 0.5754(2) 0.08408(8) 0.0205(5) Uani 1 1 d . .
H15 H 0.0129 0.5562 0.0615 0.025 Uiso 1 1 calc R U
C16 C 0.07289(15) 0.6932(2) 0.09231(8) 0.0231(5) Uani 1 1 d . .
H16 H 0.0457 0.7528 0.0752 0.028 Uiso 1 1 calc R U
C17 C 0.13268(14) 0.7221(2) 0.12594(9) 0.0218(5) Uani 1 1 d . .
H17 H 0.1464 0.8012 0.1312 0.026 Uiso 1 1 calc R U
C18 C 0.17228(15) 0.6332(2) 0.15188(9) 0.0260(6) Uani 1 1 d . .
H18 H 0.2115 0.6533 0.1751 0.031 Uiso 1 1 calc R U
C19 C 0.15413(13) 0.5154(2) 0.14358(8) 0.0204(5) Uani 1 1 d . .
H19 H 0.1817 0.4564 0.1608 0.025 Uiso 1 1 calc R U
C20 C -0.04920(14) 0.0387(2) 0.12461(9) 0.0247(5) Uani 1 1 d . .
H20 H -0.0344 0.0005 0.0976 0.030 Uiso 1 1 calc R U
C21 C -0.11985(16) 0.0202(3) 0.14516(9) 0.0335(7) Uani 1 1 d . .
H21 H -0.1601 -0.0317 0.1349 0.040 Uiso 1 1 calc R U
C22 C -0.11766(14) 0.0942(2) 0.18353(9) 0.0233(5) Uani 1 1 d . .
H22 H -0.1567 0.1026 0.2046 0.028 Uiso 1 1 calc R U
C23 C 0.10733(16) -0.0549(2) 0.20892(9) 0.0255(5) Uani 1 1 d . .
H23 H 0.0537 -0.0702 0.2039 0.031 Uiso 1 1 calc R U
C24 C 0.16022(18) -0.1227(2) 0.23744(9) 0.0327(7) Uani 1 1 d . .
H24 H 0.1490 -0.1902 0.2546 0.039 Uiso 1 1 calc R U
C25 C 0.23123(17) -0.0704(2) 0.23506(9) 0.0291(6) Uani 1 1 d . .
H25 H 0.2786 -0.0955 0.2503 0.035 Uiso 1 1 calc R U
N1 N -0.00580(10) 0.11929(16) 0.14932(6) 0.0139(4) Uani 1 1 d . .
N2 N -0.04890(10) 0.15222(17) 0.18510(6) 0.0151(4) Uani 1 1 d . .
H2N H -0.0253 0.1991 0.2063 0.018 Uiso 1 1 d R U
N3 N 0.14453(11) 0.03543(17) 0.18972(6) 0.0177(4) Uani 1 1 d . .
N4 N 0.22054(12) 0.02492(19) 0.20642(7) 0.0233(5) Uani 1 1 d . .
H4N H 0.2569 0.0816 0.1968 0.028 Uiso 1 1 d R U
O1 O 0.12060(10) -0.01471(14) 0.08356(6) 0.0236(4) Uani 1 1 d . .
P1 P 0.06781(3) 0.33093(5) 0.09694(2) 0.01165(12) Uani 1 1 d . .

loop_
_atom_site_aniso_label
_atom_site_aniso_U_11
_atom_site_aniso_U_22
_atom_site_aniso_U_33
_atom_site_aniso_U_23
_atom_site_aniso_U_13
_atom_site_aniso_U_12
Rh1 0.01136(9) 0.01253(9) 0.01019(9) 0.00197(6) 0.00102(6) 0.00183(7)
Cl1 0.0157(3) 0.0195(3) 0.0132(3) -0.0015(2) 0.0018(2) -0.0043(2)
Cl2 0.0118(2) 0.0251(3) 0.0182(3) 0.0023(2) 0.0021(2) 0.0014(2)
C1 0.0145(11) 0.0155(11) 0.0172(11) 0.0005(9) 0.0022(9) 0.0026(9)
C2 0.0120(10) 0.0181(11) 0.0119(10) 0.0009(9) 0.0021(8) 0.0006(9)
C3 0.0199(11) 0.0179(12) 0.0180(12) -0.0024(9) 0.0036(9) 0.0019(10)
C4 0.0232(12) 0.0277(13) 0.0137(11) -0.0028(10) 0.0053(9) 0.0003(11)
C5 0.0202(12) 0.0266(13) 0.0137(11) 0.0060(10) 0.0014(9) -0.0032(10)
C6 0.0140(11) 0.0175(11) 0.0157(11) 0.0028(9) -0.0007(8) 0.0012(9)
C7 0.0107(10) 0.0176(11) 0.0106(10) -0.0007(8) 0.0002(8) 0.0007(9)
C8 0.0130(10) 0.0131(11) 0.0160(11) 0.0040(9) 0.0011(8) 0.0009(9)
C9 0.0169(11) 0.0226(12) 0.0185(12) -0.0029(10) 0.0023(9) -0.0001(10)
C10 0.0178(12) 0.0357(15) 0.0202(12) -0.0018(11) -0.0034(9) -0.0024(11)
C11 0.0108(11) 0.0289(14) 0.0329(14) 0.0051(11) 0.0002(10) 0.0005(10)
C12 0.0187(12) 0.0295(14) 0.0278(14) -0.0040(11) 0.0081(10) 0.0061(11)
C13 0.0194(12) 0.0264(13) 0.0181(12) -0.0022(10) 0.0011(9) 0.0027(10)
C14 0.0158(11) 0.0124(11) 0.0143(11) 0.0009(9) 0.0035(8) 0.0008(9)
C15 0.0274(13) 0.0174(12) 0.0160(12) 0.0005(9) -0.0038(10) 0.0033(10)
C16 0.0349(14) 0.0147(12) 0.0194(12) 0.0019(10) 0.0012(10) 0.0051(10)
C17 0.0280(13) 0.0124(11) 0.0257(13) 0.0000(10) 0.0070(10) -0.0023(10)
C18 0.0235(13) 0.0205(13) 0.0327(15) -0.0035(11) -0.0061(11) -0.0054(11)
C19 0.0185(12) 0.0184(12) 0.0239(12) 0.0044(10) -0.0021(9) -0.0006(10)
C20 0.0249(13) 0.0277(14) 0.0217(13) -0.0082(11) 0.0036(10) -0.0067(11)
C21 0.0292(14) 0.0423(17) 0.0295(15) -0.0110(13) 0.0056(11) -0.0212(13)
C22 0.0171(12) 0.0317(14) 0.0213(12) -0.0026(11) 0.0030(9) -0.0077(11)
C23 0.0362(15) 0.0179(12) 0.0220(13) 0.0025(10) 0.0011(11) 0.0009(11)
C24 0.0568(19) 0.0178(13) 0.0232(14) 0.0060(11) 0.0020(13) 0.0101(13)
C25 0.0408(16) 0.0284(14) 0.0173(12) 0.0025(11) -0.0025(11) 0.0210(13)
N1 0.0158(9) 0.0146(9) 0.0114(9) 0.0003(7) 0.0023(7) -0.0006(8)
N2 0.0135(9) 0.0198(10) 0.0121(9) -0.0011(8) 0.0010(7) -0.0024(8)
N3 0.0194(10) 0.0187(10) 0.0148(9) 0.0004(8) 0.0009(8) 0.0054(8)
N4 0.0235(11) 0.0295(12) 0.0168(10) 0.0049(9) -0.0003(8) 0.0097(9)
O1 0.0357(10) 0.0163(9) 0.0196(9) 0.0014(7) 0.0085(7) 0.0063(8)
P1 0.0119(3) 0.0121(3) 0.0110(3) 0.0013(2) 0.0010(2) 0.0017(2)

loop_
_atom_type_symbol
_atom_type_description
_atom_type_scat_dispersion_real
_atom_type_scat_dispersion_imag
_atom_type_scat_source
C C 0.0033 0.0016 'International Tables Vol C Tables 4.2.6.8 and 6.1.1.4'
H H 0.0000 0.0000 'International Tables Vol C Tables 4.2.6.8 and 6.1.1.4'
N N 0.0061 0.0033 'International Tables Vol C Tables 4.2.6.8 and 6.1.1.4'
O O 0.0106 0.0060 'International Tables Vol C Tables 4.2.6.8 and 6.1.1.4'
P P 0.1023 0.0942 'International Tables Vol C Tables 4.2.6.8 and 6.1.1.4'
Cl Cl 0.1484 0.1585 'International Tables Vol C Tables 4.2.6.8 and 6.1.1.4'
Rh Rh -1.1178 0.9187 'International Tables Vol C Tables 4.2.6.8 and 6.1.1.4'

loop_
_geom_angle_atom_site_label_1
_geom_angle_atom_site_label_2
_geom_angle_atom_site_label_3
_geom_angle
C1 Rh1 N1 91.72(8)
C1 Rh1 N3 93.67(8)
N1 Rh1 N3 87.12(7)
C1 Rh1 P1 84.30(7)
N1 Rh1 P1 93.22(5)
N3 Rh1 P1 177.95(5)
C1 Rh1 Cl2 87.22(6)
N1 Rh1 Cl2 175.71(5)
N3 Rh1 Cl2 88.80(5)
P1 Rh1 Cl2 90.81(2)
C1 Rh1 Cl1 179.02(7)
N1 Rh1 Cl1 89.14(5)
N3 Rh1 Cl1 86.83(5)
P1 Rh1 Cl1 95.19(2)
Cl2 Rh1 Cl1 91.954(19)
O1 C1 C2 120.1(2)
O1 C1 Rh1 123.39(17)
C2 C1 Rh1 116.52(15)
C3 C2 C7 119.7(2)
C3 C2 C1 121.5(2)
C7 C2 C1 118.73(19)
C4 C3 C2 119.5(2)
C3 C4 C5 120.7(2)
C6 C5 C4 120.0(2)
C5 C6 C7 119.7(2)
C6 C7 C2 120.4(2)
C6 C7 P1 126.91(17)
C2 C7 P1 112.67(16)
C9 C8 C13 119.3(2)
C9 C8 P1 122.65(17)
C13 C8 P1 118.06(17)
C8 C9 C10 120.2(2)
C11 C10 C9 120.4(2)
C10 C11 C12 119.5(2)
C13 C12 C11 120.5(2)
C12 C13 C8 120.0(2)
C19 C14 C15 118.8(2)
C19 C14 P1 121.73(17)
C15 C14 P1 119.49(17)
C16 C15 C14 120.8(2)
C17 C16 C15 119.8(2)
C16 C17 C18 120.0(2)
C19 C18 C17 120.7(2)
C18 C19 C14 119.9(2)
N1 C20 C21 110.2(2)
C22 C21 C20 105.6(2)
N2 C22 C21 107.2(2)
N3 C23 C24 110.4(2)
C25 C24 C23 105.9(2)
N4 C25 C24 107.2(2)
C20 N1 N2 105.65(18)
C20 N1 Rh1 133.46(16)
N2 N1 Rh1 120.62(14)
C22 N2 N1 111.44(19)
C23 N3 N4 105.23(19)
C23 N3 Rh1 133.80(17)
N4 N3 Rh1 120.87(15)
N3 N4 C25 111.3(2)
C7 P1 C14 108.59(10)
C7 P1 C8 105.26(10)
C14 P1 C8 102.96(10)
C7 P1 Rh1 101.58(7)
C14 P1 Rh1 122.76(7)
C8 P1 Rh1 114.49(7)

loop_
_geom_bond_atom_site_label_1
_geom_bond_atom_site_label_2
_geom_bond_distance
Rh1 C1 1.992(2)
Rh1 N1 2.0459(18)
Rh1 N3 2.1355(19)
Rh1 P1 2.2415(6)
Rh1 Cl2 2.3614(5)
Rh1 Cl1 2.5491(5)
C1 O1 1.208(3)
C1 C2 1.515(3)
C2 C3 1.394(3)
C2 C7 1.397(3)
C3 C4 1.386(3)
C4 C5 1.392(3)
C5 C6 1.387(3)
C6 C7 1.390(3)
C7 P1 1.812(2)
C8 C9 1.388(3)
C8 C13 1.401(3)
C8 P1 1.822(2)
C9 C10 1.389(3)
C10 C11 1.386(3)
C11 C12 1.386(4)
C12 C13 1.385(3)
C14 C19 1.398(3)
C14 C15 1.398(3)
C14 P1 1.816(2)
C15 C16 1.382(3)
C16 C17 1.379(3)
C17 C18 1.386(3)
C18 C19 1.378(3)
C20 N1 1.334(3)
C20 C21 1.391(3)
C21 C22 1.367(3)
C22 N2 1.338(3)
C23 N3 1.335(3)
C23 C24 1.391(4)
C24 C25 1.351(4)
C25 N4 1.349(3)
N1 N2 1.347(2)
N3 N4 1.349(3)

loop_
_platon_squeeze_void_nr
_platon_squeeze_void_average_x
_platon_squeeze_void_average_y
_platon_squeeze_void_average_z
_platon_squeeze_void_volume
_platon_squeeze_void_count_electrons
_platon_squeeze_void_content
1 0.000 0.000 0.000 23 0 ' '
2 0.500 0.147 0.250 152 25 ' '
3 0.000 0.000 0.500 23 0 ' '
4 0.500 -0.147 0.750 152 25 ' '
5 0.751 0.068 0.057 15 -1 ' '
6 0.249 0.068 0.443 15 0 ' '
7 1.000 0.353 0.750 152 25 ' '
8 0.251 0.432 0.557 15 0 ' '
9 0.749 0.432 0.943 15 0 ' '
10 0.500 0.500 0.000 23 0 ' '
11 0.500 0.500 0.500 23 0 ' '
12 1.000 0.647 0.250 152 25 ' '
13 0.251 0.568 0.057 15 -1 ' '
14 0.749 0.568 0.443 15 0 ' '
15 0.751 0.932 0.557 15 0 ' '
16 0.249 0.932 0.943 15 0 ' '
